data_7251741
loop_
_publ_author_name
'Lazaro, Sharon E.'
'Harding, Phimphaka'
'Boonyang, Upsorn'
'Telfer, Shane G.'
'Phonsri, Wasinee'
'Murray, Keith S.'
'Harding, David J.'

_publ_section_title
;
 Reverse micelle synthesis and downsizing effects in iron(iii) spin
 crossover materials.
;
_journal_issue 7
_journal_name_full 'RSC advances'
_journal_page_first 5707
_journal_page_last 5715
_journal_paper_doi 10.1039/d5ra07308a
_journal_volume 16
_journal_year 2026
_chemical_formula_moiety 'C32 H22 Fe N4 O2, N O3, C2 H6 O'
_chemical_formula_sum 'C34 H28 Fe N5 O6'
_chemical_formula_weight 658.46
_space_group_crystal_system triclinic
_space_group_IT_number 2
_space_group_name_Hall '-P 1'
_space_group_name_H-M_alt 'P -1'
_atom_sites_solution_hydrogens geom
_atom_sites_solution_primary dual
_audit_creation_date 2025-09-26
_audit_creation_method
;
Olex2 1.5
(compiled 2024.02.16 svn.r378c4104 for OlexSys, GUI svn.r6928)
;
_audit_update_record
;
2025-09-26 deposited with the CCDC.	2026-01-22 downloaded from the CCDC.
;
_cell_angle_alpha 85.389(6)
_cell_angle_beta 78.976(6)
_cell_angle_gamma 67.687(5)
_cell_formula_units_Z 2
_cell_length_a 10.2636(11)
_cell_length_b 11.9494(11)
_cell_length_c 12.8936(12)
_cell_measurement_reflns_used 4291
_cell_measurement_temperature 293
_cell_measurement_theta_max 72.0
_cell_measurement_theta_min 3.5
_cell_volume 1435.9(2)
_computing_cell_refinement
;
CrystalClear-SM Expert 2.0 r16 (Rigaku, 2014)
;
_computing_data_collection
;
CrystalClear-SM Expert 2.0 r16 (Rigaku, 2014)
;
_computing_data_reduction
;
CrystalClear-SM Expert 2.0 r16 (Rigaku, 2014)
;
_computing_molecular_graphics 'Olex2 1.5 (Dolomanov et al., 2009)'
_computing_publication_material 'Olex2 1.5 (Dolomanov et al., 2009)'
_computing_structure_refinement 'SHELXL 2018/3 (Sheldrick, 2015)'
_computing_structure_solution 'SHELXT  (Sheldrick, 2015)'
_diffrn_ambient_temperature 293
_diffrn_detector_area_resol_mean 10.0000
_diffrn_measured_fraction_theta_full 0.979
_diffrn_measured_fraction_theta_max 0.955
_diffrn_measurement_details
;
scan:
	Number of images: 36
	           Slice: 20.0000 - 200.0000
	     Image width: 5.0000
	        Exp time: 60.0000
	   Rotation axis: Omega
	           Omega: 0.0000
	             Chi: 0.0000
	             Phi: 270.0000
	             XTD: 127.4000
	          2theta: 0.0000
scan:
	Number of images: 36
	           Slice: 20.0000 - 200.0000
	     Image width: 5.0000
	        Exp time: 60.0000
	   Rotation axis: Omega
	           Omega: 0.0000
	             Chi: 0.0000
	             Phi: 0.0000
	             XTD: 127.4000
	          2theta: 0.0000
scan:
	Number of images: 36
	           Slice: 20.0000 - 200.0000
	     Image width: 5.0000
	        Exp time: 60.0000
	   Rotation axis: Omega
	           Omega: 0.0000
	             Chi: 54.0000
	             Phi: 0.0000
	             XTD: 127.4000
	          2theta: 0.0000
scan:
	Number of images: 36
	           Slice: 20.0000 - 200.0000
	     Image width: 5.0000
	        Exp time: 60.0000
	   Rotation axis: Omega
	           Omega: 0.0000
	             Chi: 54.0000
	             Phi: 90.0000
	             XTD: 127.4000
	          2theta: 0.0000
scan:
	Number of images: 35
	           Slice: 22.0000 - 197.0000
	     Image width: 5.0000
	        Exp time: 60.0000
	   Rotation axis: Omega
	           Omega: 0.0000
	             Chi: 54.0000
	             Phi: 270.0000
	             XTD: 127.4000
	          2theta: 0.0000
scan:
	Number of images: 31
	           Slice: 44.0000 - 199.0000
	     Image width: 5.0000
	        Exp time: 60.0000
	   Rotation axis: Omega
	           Omega: 0.0000
	             Chi: 54.0000
	             Phi: 180.0000
	             XTD: 127.4000
	          2theta: 0.0000
;
_diffrn_measurement_device
;
Crystal Goniometer
;
_diffrn_measurement_device_type
;
Rigaku RAXIS conversion
;
_diffrn_measurement_method 'profile data from \w-scans'
_diffrn_measurement_specimen_support Fiber
_diffrn_radiation_type CuK\a
_diffrn_radiation_wavelength 1.54178
_diffrn_reflns_av_unetI/netI 0.1482
_diffrn_reflns_Laue_measured_fraction_full 0.979
_diffrn_reflns_Laue_measured_fraction_max 0.955
_diffrn_reflns_limit_h_max 12
_diffrn_reflns_limit_h_min -12
_diffrn_reflns_limit_k_max 14
_diffrn_reflns_limit_k_min -14
_diffrn_reflns_limit_l_max 15
_diffrn_reflns_limit_l_min 0
_diffrn_reflns_number 5398
_diffrn_reflns_point_group_measured_fraction_full 0.979
_diffrn_reflns_point_group_measured_fraction_max 0.955
_diffrn_reflns_theta_full 67.679
_diffrn_reflns_theta_max 72.056
_diffrn_reflns_theta_min 3.492
_exptl_absorpt_coefficient_mu 4.703
_exptl_absorpt_correction_T_max 1.000
_exptl_absorpt_correction_T_min 0.593
_exptl_absorpt_correction_type multi-scan
_exptl_crystal_colour black
_exptl_crystal_colour_primary black
_exptl_crystal_density_diffrn 1.523
_exptl_crystal_density_method 'not measured'
_exptl_crystal_description Prism
_exptl_crystal_F_000 682
_exptl_crystal_size_max 0.2
_exptl_crystal_size_mid 0.2
_exptl_crystal_size_min 0.2
_refine_diff_density_max 0.799
_refine_diff_density_min -0.700
_refine_diff_density_rms 0.099
_refine_ls_extinction_coef 0.0014(8)
_refine_ls_extinction_expression Fc^*^=kFc[1+0.001xFc^2^\l^3^/sin(2\q)]^-1/4^
_refine_ls_extinction_method 'SHELXL-2018/3 (Sheldrick 2018)'
_refine_ls_goodness_of_fit_ref 1.066
_refine_ls_hydrogen_treatment constr
_refine_ls_matrix_type full
_refine_ls_number_parameters 434
_refine_ls_number_reflns 5398
_refine_ls_number_restraints 35
_refine_ls_restrained_S_all 1.065
_refine_ls_R_factor_all 0.1553
_refine_ls_R_factor_gt 0.1059
_refine_ls_shift/su_max 0.001
_refine_ls_shift/su_mean 0.000
_refine_ls_structure_factor_coef Fsqd
_refine_ls_weighting_details 'w=1/[\s^2^(Fo^2^)+(0.1829P)^2^] where P=(Fo^2^+2Fc^2^)/3'
_refine_ls_weighting_scheme calc
_refine_ls_wR_factor_gt 0.2785
_refine_ls_wR_factor_ref 0.3282
_reflns_Friedel_coverage 0.000
_reflns_number_gt 2978
_reflns_number_total 5398
_reflns_threshold_expression 'I > 2\s(I)'
_cod_data_source_file d5ra07308a2.cif
_cod_data_source_block sel13
_cod_depositor_comments
;
The following automatic conversions were performed:

data item '_exptl_absorpt_correction_type' value 'Multi-scan' was
changed to 'multi-scan' in accordance with the
/home/data/users/saulius/crontab/automatic-downloads/current/RSC/lib/dictionaries/cif_core.dic
dictionary named 'cif_core.dic' version 2.4.2 last updated on
2011-04-26.

Automatic conversion script
Id: cif_fix_values 8170 2020-07-09 18:12:32Z antanas 
;
_cod_database_code 7251741
_shelx_shelxl_version_number 2018/3
_shelx_space_group_comment
;
The symmetry employed for this shelxl refinement is uniquely defined
by the following loop, which should always be used as a source of
symmetry information in preference to the above space-group names.
They are only intended as comments.
;
_shelx_estimated_absorpt_t_max 0.453
_shelx_estimated_absorpt_t_min 0.453
_olex2_refinement_description
;
1. Twinned data refinement
 Scales: 0.919(5)
 0.081(5)
2. Fixed Uiso
 At 1.2 times of:
  All C(H) groups, All C(H,H) groups
 At 1.5 times of:
  All C(H,H,H) groups, All O(H,H) groups
3. Restrained distances
 O6-C33 \\sim O6-C33A
 with sigma of 0.02
 C33-C34 \\sim C33A-C34A
 with sigma of 0.02
 O6-C34 \\sim O6-C34A
 with sigma of 0.04
4. Rigid bond restraints
 C33A, C34A
 with sigma for 1-2 distances of 0.01 and sigma for 1-3 distances of 0.01
 C33, C34
 with sigma for 1-2 distances of 0.01 and sigma for 1-3 distances of 0.01
5. Uiso/Uaniso restraints and constraints
C34A \\sim C33A: within 2A with sigma of 0.04 and sigma for terminal atoms of
0.08 within 2A
C33 \\sim C34: within 2A with sigma of 0.04 and sigma for terminal atoms of
0.08 within 2A
6. Rigid body (RIGU) restrains
 C34, C33, O6
 with sigma for 1-2 distances of 0.004 and sigma for 1-3 distances of 0.004
 N1, C1, C5
 with sigma for 1-2 distances of 0.004 and sigma for 1-3 distances of 0.004
7. Others
 Fixed Sof: H6A(0.65) H6B(0.35) C33(0.65) H33A(0.65) H33B(0.65) C34(0.65)
 H34A(0.65) H34B(0.65) H34C(0.65) C33A(0.35) H33C(0.35) H33D(0.35) C34A(0.35)
 H34D(0.35) H34E(0.35) H34F(0.35)
8.a Free rotating group:
 O6(C33,C34)
8.b Secondary CH2 refined with riding coordinates:
 C33(H33A,H33B), C33A(H33C,H33D)
8.c Aromatic/amide H refined with riding coordinates:
 C26(H26), C13(H13), C24(H24), C31(H31), C12(H12), C29(H29), C6(H6), C10(H10),
 C17(H17), C18(H18), C15(H15), C1(H1), C2(H2), C14(H14), C8(H8), C30(H30),
 C7(H7), C3(H3), C28(H28), C19(H19), C23(H23), C22(H22)
8.d Tetrahedral OH refined with riding coordinates:
 O6(H6A), O6(H6B)
8.e Idealised Me refined as rotating group:
 C34(H34A,H34B,H34C), C34A(H34D,H34E,H34F)
;
_olex2_submission_special_instructions 'No special instructions were received'

loop_
_space_group_symop_operation_xyz
'x, y, z'
'-x, -y, -z'

loop_
_atom_site_label
_atom_site_type_symbol
_atom_site_fract_x
_atom_site_fract_y
_atom_site_fract_z
_atom_site_U_iso_or_equiv
_atom_site_adp_type
_atom_site_occupancy
_atom_site_site_symmetry_order
_atom_site_calc_flag
_atom_site_refinement_flags_posn
_atom_site_refinement_flags_adp
_atom_site_refinement_flags_occupancy
_atom_site_disorder_assembly
_atom_site_disorder_group
Fe1 Fe 0.72157(10) 0.75076(9) 0.62628(7) 0.0585(4) Uani 1 1 d . . . . .
O1 O 0.8698(4) 0.7718(4) 0.5264(4) 0.0629(12) Uani 1 1 d . . . . .
O2 O 0.6238(5) 0.7312(4) 0.5234(3) 0.0654(13) Uani 1 1 d . . . . .
N2 N 0.5982(6) 0.9208(5) 0.6292(4) 0.0598(14) Uani 1 1 d . . . . .
N4 N 0.8425(5) 0.5801(5) 0.6307(4) 0.0632(15) Uani 1 1 d . . . . .
N1 N 0.5658(5) 0.7380(5) 0.7378(4) 0.0558(13) Uani 1 1 d . . . . .
N3 N 0.8183(5) 0.7601(5) 0.7429(4) 0.0613(15) Uani 1 1 d . . . . .
O5 O 0.7445(7) 0.3412(6) 0.7753(5) 0.110(2) Uani 1 1 d . . . . .
N5 N 0.7986(8) 0.3264(8) 0.8568(6) 0.088(2) Uani 1 1 d . . . . .
C5 C 0.4533(6) 0.8459(6) 0.7590(5) 0.0548(15) Uani 1 1 d . . . . .
C4 C 0.3319(7) 0.8570(8) 0.8338(6) 0.072(2) Uani 1 1 d . . . . .
C26 C 0.8448(8) 0.4985(7) 0.5686(5) 0.0675(19) Uani 1 1 d . . . . .
H26 H 0.912452 0.420961 0.573831 0.081 Uiso 1 1 calc R U . . .
C11 C 0.7536(7) 0.9853(6) 0.4957(5) 0.0588(17) Uani 1 1 d . . . . .
C9 C 0.4659(6) 0.9499(7) 0.7014(5) 0.0617(18) Uani 1 1 d . . . . .
C13 C 0.8882(8) 1.0840(7) 0.3686(6) 0.0691(19) Uani 1 1 d . . . . .
H13 H 0.894901 1.153631 0.334341 0.083 Uiso 1 1 calc R U . . .
C24 C 1.0283(8) 0.4368(8) 0.7294(6) 0.079(2) Uani 1 1 d . . . . .
H24 H 1.040687 0.370270 0.690318 0.095 Uiso 1 1 calc R U . . .
O3 O 0.7675(8) 0.4096(7) 0.9176(6) 0.119(2) Uani 1 1 d . . . . .
C21 C 0.9141(7) 0.6495(7) 0.7687(5) 0.0655(19) Uani 1 1 d . . . . .
C25 C 0.9321(7) 0.5519(7) 0.7087(5) 0.0616(17) Uani 1 1 d . . . . .
C16 C 0.8683(7) 0.8720(7) 0.4784(5) 0.0601(18) Uani 1 1 d . . . . .
C31 C 0.5612(8) 0.6369(7) 0.4026(6) 0.069(2) Uani 1 1 d . . . . .
H31 H 0.491766 0.710965 0.389037 0.083 Uiso 1 1 calc R U . . .
C27 C 0.7537(7) 0.5169(7) 0.4934(5) 0.0621(18) Uani 1 1 d . . . . .
C32 C 0.6472(7) 0.6309(6) 0.4757(5) 0.0590(17) Uani 1 1 d . . . . .
C12 C 0.7666(8) 1.0867(7) 0.4396(6) 0.0683(19) Uani 1 1 d . . . . .
H12 H 0.689523 1.160098 0.450340 0.082 Uiso 1 1 calc R U . . .
C29 C 0.6814(8) 0.4223(8) 0.3656(6) 0.080(2) Uani 1 1 d . . . . .
H29 H 0.691673 0.354542 0.329166 0.095 Uiso 1 1 calc R U . . .
C6 C 0.2208(7) 0.9727(8) 0.8500(6) 0.072(2) Uani 1 1 d . . . . .
H6 H 0.138822 0.981999 0.899709 0.086 Uiso 1 1 calc R U . . .
C10 C 0.6244(7) 1.0059(7) 0.5679(5) 0.0645(19) Uani 1 1 d . . . . .
H10 H 0.554619 1.083510 0.572268 0.077 Uiso 1 1 calc R U . . .
C17 C 0.7994(8) 0.8581(7) 0.7956(6) 0.0685(19) Uani 1 1 d . . . . .
H17 H 0.738117 0.933269 0.775678 0.082 Uiso 1 1 calc R U . . .
C18 C 0.8697(9) 0.8504(9) 0.8802(6) 0.085(2) Uani 1 1 d . . . . .
H18 H 0.851925 0.919799 0.917325 0.102 Uiso 1 1 calc R U . . .
O4 O 0.8830(7) 0.2257(7) 0.8789(5) 0.125(3) Uani 1 1 d . . . . .
C15 C 0.9898(7) 0.8666(8) 0.4047(6) 0.070(2) Uani 1 1 d . . . . .
H15 H 1.065117 0.792593 0.390723 0.084 Uiso 1 1 calc R U . . .
C20 C 0.9903(8) 0.6383(8) 0.8507(6) 0.0690(19) Uani 1 1 d . . . . .
C1 C 0.5587(8) 0.6425(7) 0.7895(5) 0.0673(18) Uani 1 1 d . . . . .
H1 H 0.634986 0.569174 0.775323 0.081 Uiso 1 1 calc R U . . .
C2 C 0.4408(8) 0.6453(8) 0.8658(6) 0.071(2) Uani 1 1 d . . . . .
H2 H 0.441020 0.574414 0.901396 0.085 Uiso 1 1 calc R U . . .
C14 C 1.0000(8) 0.9711(8) 0.3513(6) 0.080(2) Uani 1 1 d . . . . .
H14 H 1.082654 0.965085 0.303606 0.096 Uiso 1 1 calc R U . . .
C8 C 0.3576(7) 1.0574(7) 0.7192(6) 0.072(2) Uani 1 1 d . . . . .
H8 H 0.364702 1.125231 0.681725 0.087 Uiso 1 1 calc R U . . .
C30 C 0.5766(8) 0.5351(8) 0.3493(6) 0.076(2) Uani 1 1 d . . . . .
H30 H 0.516128 0.541976 0.301859 0.091 Uiso 1 1 calc R U . . .
C7 C 0.2334(8) 1.0691(8) 0.7937(7) 0.081(2) Uani 1 1 d . . . . .
H7 H 0.159277 1.144257 0.804154 0.097 Uiso 1 1 calc R U . . .
C3 C 0.3288(8) 0.7472(8) 0.8884(6) 0.078(2) Uani 1 1 d . . . . .
H3 H 0.249814 0.748118 0.938172 0.094 Uiso 1 1 calc R U . . .
C28 C 0.7686(8) 0.4140(7) 0.4368(6) 0.070(2) Uani 1 1 d . . . . .
H28 H 0.838866 0.339610 0.448268 0.084 Uiso 1 1 calc R U . . .
C19 C 0.9653(8) 0.7408(8) 0.9092(6) 0.082(2) Uani 1 1 d . . . . .
H19 H 1.011786 0.735028 0.965848 0.098 Uiso 1 1 calc R U . . .
C23 C 1.1070(8) 0.4242(8) 0.8123(7) 0.081(2) Uani 1 1 d . . . . .
H23 H 1.173241 0.348653 0.826320 0.097 Uiso 1 1 calc R U . . .
C22 C 1.0868(9) 0.5223(8) 0.8722(7) 0.081(2) Uani 1 1 d . . . . .
H22 H 1.137472 0.511442 0.927245 0.097 Uiso 1 1 calc R U . . .
O6 O 0.6230(8) 0.1532(6) 0.7899(6) 0.131(3) Uani 1 1 d DG . . . .
H6A H 0.656803 0.205879 0.786014 0.196 Uiso 0.65 1 calc R U P A 1
H6B H 0.678697 0.187803 0.769044 0.196 Uiso 0.35 1 calc R U P B 2
C33 C 0.5599(18) 0.1411(11) 0.8970(8) 0.138(7) Uani 0.65 1 d DG U P C 1
H33A H 0.630789 0.121813 0.942574 0.165 Uiso 0.65 1 calc R U P C 1
H33B H 0.523401 0.076569 0.903101 0.165 Uiso 0.65 1 calc R U P C 1
C34 C 0.4391(16) 0.2603(16) 0.9293(11) 0.154(8) Uani 0.65 1 d DG U P C 1
H34A H 0.385836 0.290844 0.872794 0.231 Uiso 0.65 1 calc R U P C 1
H34B H 0.477944 0.317530 0.944392 0.231 Uiso 0.65 1 calc R U P C 1
H34C H 0.377074 0.248089 0.991220 0.231 Uiso 0.65 1 calc R U P C 1
C33A C 0.513(3) 0.2235(18) 0.8671(18) 0.085(7) Uani 0.35 1 d D U P C 2
H33C H 0.431295 0.272409 0.834263 0.102 Uiso 0.35 1 calc R U P C 2
H33D H 0.544583 0.277766 0.898019 0.102 Uiso 0.35 1 calc R U P C 2
C34A C 0.468(4) 0.147(3) 0.951(2) 0.128(12) Uani 0.35 1 d D U P C 2
H34D H 0.443634 0.088752 0.920314 0.192 Uiso 0.35 1 calc R U P C 2
H34E H 0.385645 0.197203 0.998996 0.192 Uiso 0.35 1 calc R U P C 2
H34F H 0.544521 0.105999 0.989581 0.192 Uiso 0.35 1 calc R U P C 2

loop_
_atom_site_aniso_label
_atom_site_aniso_U_11
_atom_site_aniso_U_22
_atom_site_aniso_U_33
_atom_site_aniso_U_23
_atom_site_aniso_U_13
_atom_site_aniso_U_12
Fe1 0.0577(6) 0.0597(8) 0.0556(6) 0.0010(6) -0.0148(5) -0.0170(5)
O1 0.059(2) 0.056(3) 0.069(3) 0.009(2) -0.005(2) -0.021(2)
O2 0.068(3) 0.066(3) 0.056(2) -0.002(2) -0.022(2) -0.013(2)
N2 0.063(3) 0.065(4) 0.051(3) -0.001(3) -0.013(2) -0.022(3)
N4 0.055(3) 0.081(4) 0.051(3) 0.004(3) -0.016(2) -0.019(3)
N1 0.062(3) 0.055(3) 0.052(3) 0.007(2) -0.015(2) -0.024(2)
N3 0.053(3) 0.074(4) 0.059(3) 0.000(3) -0.011(2) -0.025(3)
O5 0.124(5) 0.120(5) 0.088(4) 0.004(4) -0.046(4) -0.036(4)
N5 0.078(4) 0.108(6) 0.068(4) 0.005(4) -0.001(3) -0.029(4)
C5 0.058(3) 0.061(4) 0.058(3) 0.001(3) -0.011(3) -0.035(3)
C4 0.061(4) 0.099(6) 0.064(4) -0.006(4) -0.011(3) -0.036(4)
C26 0.070(4) 0.072(5) 0.054(4) 0.002(4) -0.016(3) -0.017(4)
C11 0.071(4) 0.053(4) 0.056(4) 0.001(3) -0.015(3) -0.026(3)
C9 0.054(3) 0.068(4) 0.062(4) -0.009(4) -0.009(3) -0.021(3)
C13 0.088(5) 0.062(5) 0.070(4) 0.009(4) -0.014(4) -0.045(4)
C24 0.070(4) 0.087(6) 0.081(5) 0.019(4) -0.026(4) -0.027(4)
O3 0.143(6) 0.128(6) 0.093(5) -0.007(4) -0.015(4) -0.059(5)
C21 0.058(4) 0.085(5) 0.054(4) 0.005(4) -0.017(3) -0.026(4)
C25 0.059(4) 0.070(5) 0.060(4) 0.009(4) -0.015(3) -0.028(3)
C16 0.059(4) 0.071(5) 0.047(3) -0.003(3) -0.010(3) -0.021(3)
C31 0.076(4) 0.062(5) 0.066(4) -0.002(4) -0.022(4) -0.018(4)
C27 0.060(4) 0.073(5) 0.056(4) 0.001(4) -0.012(3) -0.027(3)
C32 0.056(3) 0.064(4) 0.056(3) -0.003(3) -0.012(3) -0.019(3)
C12 0.072(4) 0.064(5) 0.069(4) 0.000(4) -0.011(3) -0.026(4)
C29 0.086(5) 0.082(6) 0.070(5) -0.010(4) -0.027(4) -0.022(4)
C6 0.063(4) 0.079(5) 0.070(4) -0.010(4) -0.011(3) -0.021(4)
C10 0.063(4) 0.064(5) 0.055(4) -0.003(3) -0.015(3) -0.008(3)
C17 0.075(4) 0.071(5) 0.066(4) -0.007(4) -0.013(3) -0.032(4)
C18 0.090(5) 0.100(7) 0.074(5) -0.023(5) -0.011(4) -0.043(5)
O4 0.101(4) 0.136(6) 0.088(4) 0.003(4) -0.015(4) 0.009(4)
C15 0.063(4) 0.070(5) 0.072(4) 0.005(4) -0.011(3) -0.022(4)
C20 0.070(4) 0.084(5) 0.063(4) 0.012(4) -0.020(3) -0.037(4)
C1 0.076(4) 0.062(4) 0.060(4) 0.000(3) -0.018(3) -0.019(3)
C2 0.082(5) 0.076(5) 0.069(4) 0.002(4) -0.020(4) -0.043(4)
C14 0.066(4) 0.087(6) 0.071(5) 0.005(4) -0.001(4) -0.018(4)
C8 0.064(4) 0.071(5) 0.079(5) -0.007(4) -0.017(4) -0.018(4)
C30 0.077(5) 0.096(6) 0.062(4) -0.004(4) -0.029(4) -0.031(4)
C7 0.065(4) 0.077(6) 0.093(6) -0.025(5) -0.017(4) -0.012(4)
C3 0.072(4) 0.108(7) 0.059(4) -0.004(4) -0.005(3) -0.043(5)
C28 0.085(5) 0.064(5) 0.064(4) -0.006(4) -0.022(4) -0.024(4)
C19 0.071(5) 0.117(7) 0.065(4) -0.004(5) -0.023(4) -0.037(5)
C23 0.073(5) 0.079(6) 0.091(6) 0.025(5) -0.034(4) -0.023(4)
C22 0.082(5) 0.095(6) 0.078(5) 0.012(5) -0.030(4) -0.040(5)
O6 0.151(6) 0.109(6) 0.131(6) -0.008(5) -0.017(5) -0.048(5)
C33 0.173(18) 0.135(16) 0.101(10) -0.005(12) -0.057(10) -0.036(12)
C34 0.131(15) 0.167(17) 0.156(17) -0.025(15) -0.074(11) -0.018(12)
C33A 0.081(16) 0.071(17) 0.096(18) -0.007(13) 0.001(13) -0.027(13)
C34A 0.17(3) 0.18(3) 0.084(19) 0.00(2) 0.00(2) -0.13(3)

loop_
_atom_type_symbol
_atom_type_description
_atom_type_scat_dispersion_real
_atom_type_scat_dispersion_imag
_atom_type_scat_source
C C 0.0181 0.0091 'International Tables Vol C Tables 4.2.6.8 and 6.1.1.4'
H H 0.0000 0.0000 'International Tables Vol C Tables 4.2.6.8 and 6.1.1.4'
Fe Fe -1.1336 3.1974 'International Tables Vol C Tables 4.2.6.8 and 6.1.1.4'
N N 0.0311 0.0180 'International Tables Vol C Tables 4.2.6.8 and 6.1.1.4'
O O 0.0492 0.0322 'International Tables Vol C Tables 4.2.6.8 and 6.1.1.4'

loop_
_geom_angle_atom_site_label_1
_geom_angle_atom_site_label_2
_geom_angle_atom_site_label_3
_geom_angle
_geom_angle_site_symmetry_1
_geom_angle_site_symmetry_3
_geom_angle_publ_flag
O1 Fe1 O2 94.0(2) . . ?
O1 Fe1 N2 94.7(2) . . ?
O1 Fe1 N4 87.4(2) . . ?
O1 Fe1 N1 175.79(19) . . ?
O1 Fe1 N3 90.4(2) . . ?
O2 Fe1 N2 87.2(2) . . ?
O2 Fe1 N4 94.5(2) . . ?
O2 Fe1 N1 89.2(2) . . ?
O2 Fe1 N3 174.6(2) . . ?
N2 Fe1 N4 177.2(2) . . ?
N2 Fe1 N1 82.8(2) . . ?
N2 Fe1 N3 95.5(2) . . ?
N4 Fe1 N1 95.0(2) . . ?
N4 Fe1 N3 82.6(2) . . ?
N1 Fe1 N3 86.5(2) . . ?
C16 O1 Fe1 126.5(4) . . ?
C32 O2 Fe1 127.0(4) . . ?
C9 N2 Fe1 114.8(5) . . ?
C10 N2 Fe1 125.4(4) . . ?
C10 N2 C9 119.7(6) . . ?
C26 N4 Fe1 124.4(5) . . ?
C26 N4 C25 122.3(6) . . ?
C25 N4 Fe1 113.3(5) . . ?
C5 N1 Fe1 113.2(4) . . ?
C1 N1 Fe1 128.2(5) . . ?
C1 N1 C5 118.6(6) . . ?
C21 N3 Fe1 112.9(5) . . ?
C17 N3 Fe1 127.6(5) . . ?
C17 N3 C21 119.6(6) . . ?
O3 N5 O5 121.3(9) . . ?
O3 N5 O4 118.4(9) . . ?
O4 N5 O5 120.3(9) . . ?
N1 C5 C4 122.7(7) . . ?
N1 C5 C9 117.0(5) . . ?
C4 C5 C9 120.3(6) . . ?
C5 C4 C6 118.5(8) . . ?
C5 C4 C3 116.5(7) . . ?
C6 C4 C3 125.0(7) . . ?
N4 C26 H26 117.0 . . ?
N4 C26 C27 126.1(7) . . ?
C27 C26 H26 117.0 . . ?
C12 C11 C16 119.0(6) . . ?
C12 C11 C10 116.0(6) . . ?
C10 C11 C16 125.0(7) . . ?
N2 C9 C5 112.1(6) . . ?
C8 C9 N2 128.9(7) . . ?
C8 C9 C5 119.0(6) . . ?
C12 C13 H13 121.7 . . ?
C12 C13 C14 116.6(7) . . ?
C14 C13 H13 121.7 . . ?
C25 C24 H24 121.0 . . ?
C25 C24 C23 118.0(8) . . ?
C23 C24 H24 121.0 . . ?
N3 C21 C25 116.7(6) . . ?
N3 C21 C20 120.8(7) . . ?
C25 C21 C20 122.5(7) . . ?
C24 C25 N4 125.4(7) . . ?
C21 C25 N4 114.5(6) . . ?
C21 C25 C24 120.1(7) . . ?
O1 C16 C11 124.8(6) . . ?
O1 C16 C15 117.0(6) . . ?
C15 C16 C11 118.2(7) . . ?
C32 C31 H31 119.2 . . ?
C30 C31 H31 119.2 . . ?
C30 C31 C32 121.5(7) . . ?
C26 C27 C28 117.3(7) . . ?
C32 C27 C26 123.1(7) . . ?
C32 C27 C28 119.5(6) . . ?
O2 C32 C31 117.4(6) . . ?
O2 C32 C27 124.7(6) . . ?
C31 C32 C27 117.9(6) . . ?
C11 C12 H12 118.2 . . ?
C13 C12 C11 123.7(6) . . ?
C13 C12 H12 118.2 . . ?
C30 C29 H29 120.8 . . ?
C28 C29 H29 120.8 . . ?
C28 C29 C30 118.4(7) . . ?
C4 C6 H6 119.8 . . ?
C7 C6 C4 120.3(7) . . ?
C7 C6 H6 119.8 . . ?
N2 C10 C11 123.3(6) . . ?
N2 C10 H10 118.4 . . ?
C11 C10 H10 118.4 . . ?
N3 C17 H17 119.3 . . ?
N3 C17 C18 121.5(7) . . ?
C18 C17 H17 119.3 . . ?
C17 C18 H18 119.7 . . ?
C19 C18 C17 120.6(8) . . ?
C19 C18 H18 119.7 . . ?
C16 C15 H15 119.4 . . ?
C16 C15 C14 121.1(7) . . ?
C14 C15 H15 119.4 . . ?
C21 C20 C19 119.5(7) . . ?
C21 C20 C22 117.6(8) . . ?
C19 C20 C22 122.9(8) . . ?
N1 C1 H1 118.7 . . ?
N1 C1 C2 122.6(7) . . ?
C2 C1 H1 118.7 . . ?
C1 C2 H2 119.4 . . ?
C3 C2 C1 121.1(8) . . ?
C3 C2 H2 119.4 . . ?
C13 C14 C15 121.3(7) . . ?
C13 C14 H14 119.3 . . ?
C15 C14 H14 119.3 . . ?
C9 C8 H8 119.4 . . ?
C9 C8 C7 121.1(8) . . ?
C7 C8 H8 119.4 . . ?
C31 C30 C29 121.3(7) . . ?
C31 C30 H30 119.4 . . ?
C29 C30 H30 119.4 . . ?
C6 C7 C8 120.7(7) . . ?
C6 C7 H7 119.6 . . ?
C8 C7 H7 119.6 . . ?
C4 C3 H3 120.7 . . ?
C2 C3 C4 118.6(7) . . ?
C2 C3 H3 120.7 . . ?
C27 C28 H28 119.3 . . ?
C29 C28 C27 121.4(7) . . ?
C29 C28 H28 119.3 . . ?
C18 C19 C20 118.0(7) . . ?
C18 C19 H19 121.0 . . ?
C20 C19 H19 121.0 . . ?
C24 C23 H23 119.4 . . ?
C22 C23 C24 121.3(8) . . ?
C22 C23 H23 119.4 . . ?
C20 C22 H22 119.7 . . ?
C23 C22 C20 120.6(8) . . ?
C23 C22 H22 119.7 . . ?
C33 O6 H6A 109.5 . . ?
C33A O6 H6B 109.5 . . ?
O6 C33 H33A 110.1 . . ?
O6 C33 H33B 110.1 . . ?
O6 C33 C34 107.8 . . ?
H33A C33 H33B 108.5 . . ?
C34 C33 H33A 110.1 . . ?
C34 C33 H33B 110.1 . . ?
C33 C34 H34A 109.5 . . ?
C33 C34 H34B 109.5 . . ?
C33 C34 H34C 109.5 . . ?
H34A C34 H34B 109.5 . . ?
H34A C34 H34C 109.5 . . ?
H34B C34 H34C 109.5 . . ?
O6 C33A H33C 109.3 . . ?
O6 C33A H33D 109.3 . . ?
O6 C33A C34A 111.5(18) . . ?
H33C C33A H33D 108.0 . . ?
C34A C33A H33C 109.3 . . ?
C34A C33A H33D 109.3 . . ?
C33A C34A H34D 109.5 . . ?
C33A C34A H34E 109.5 . . ?
C33A C34A H34F 109.5 . . ?
H34D C34A H34E 109.5 . . ?
H34D C34A H34F 109.5 . . ?
H34E C34A H34F 109.5 . . ?

loop_
_geom_bond_atom_site_label_1
_geom_bond_atom_site_label_2
_geom_bond_distance
_geom_bond_site_symmetry_2
_geom_bond_publ_flag
Fe1 O1 1.877(5) . ?
Fe1 O2 1.887(4) . ?
Fe1 N2 1.943(6) . ?
Fe1 N4 1.947(6) . ?
Fe1 N1 1.979(5) . ?
Fe1 N3 1.986(6) . ?
O1 C16 1.300(8) . ?
O2 C32 1.310(7) . ?
N2 C9 1.429(8) . ?
N2 C10 1.315(9) . ?
N4 C26 1.301(9) . ?
N4 C25 1.426(8) . ?
N1 C5 1.370(8) . ?
N1 C1 1.293(9) . ?
N3 C21 1.375(9) . ?
N3 C17 1.333(8) . ?
O5 N5 1.251(8) . ?
N5 O3 1.222(9) . ?
N5 O4 1.236(9) . ?
C5 C4 1.392(9) . ?
C5 C9 1.431(9) . ?
C4 C6 1.419(10) . ?
C4 C3 1.446(11) . ?
C26 H26 0.9300 . ?
C26 C27 1.421(9) . ?
C11 C16 1.416(9) . ?
C11 C12 1.398(9) . ?
C11 C10 1.416(9) . ?
C9 C8 1.343(9) . ?
C13 H13 0.9300 . ?
C13 C12 1.390(10) . ?
C13 C14 1.401(10) . ?
C24 H24 0.9300 . ?
C24 C25 1.396(9) . ?
C24 C23 1.424(11) . ?
C21 C25 1.386(10) . ?
C21 C20 1.401(9) . ?
C16 C15 1.399(9) . ?
C31 H31 0.9300 . ?
C31 C32 1.390(9) . ?
C31 C30 1.387(10) . ?
C27 C32 1.420(9) . ?
C27 C28 1.424(9) . ?
C12 H12 0.9300 . ?
C29 H29 0.9300 . ?
C29 C30 1.400(10) . ?
C29 C28 1.373(10) . ?
C6 H6 0.9300 . ?
C6 C7 1.346(11) . ?
C10 H10 0.9300 . ?
C17 H17 0.9300 . ?
C17 C18 1.398(10) . ?
C18 H18 0.9300 . ?
C18 C19 1.379(11) . ?
C15 H15 0.9300 . ?
C15 C14 1.406(11) . ?
C20 C19 1.404(11) . ?
C20 C22 1.408(11) . ?
C1 H1 0.9300 . ?
C1 C2 1.397(10) . ?
C2 H2 0.9300 . ?
C2 C3 1.325(10) . ?
C14 H14 0.9300 . ?
C8 H8 0.9300 . ?
C8 C7 1.409(10) . ?
C30 H30 0.9300 . ?
C7 H7 0.9300 . ?
C3 H3 0.9300 . ?
C28 H28 0.9300 . ?
C19 H19 0.9300 . ?
C23 H23 0.9300 . ?
C23 C22 1.384(11) . ?
C22 H22 0.9300 . ?
O6 H6A 0.8200 . ?
O6 H6B 0.8200 . ?
O6 C33 1.4295 . ?
O6 C33A 1.400(15) . ?
C33 H33A 0.9700 . ?
C33 H33B 0.9700 . ?
C33 C34 1.5153 . ?
C34 H34A 0.9600 . ?
C34 H34B 0.9600 . ?
C34 H34C 0.9600 . ?
C33A H33C 0.9700 . ?
C33A H33D 0.9700 . ?
C33A C34A 1.482(18) . ?
C34A H34D 0.9600 . ?
C34A H34E 0.9600 . ?
C34A H34F 0.9600 . ?

loop_
_geom_torsion_atom_site_label_1
_geom_torsion_atom_site_label_2
_geom_torsion_atom_site_label_3
_geom_torsion_atom_site_label_4
_geom_torsion
_geom_torsion_site_symmetry_1
_geom_torsion_site_symmetry_2
_geom_torsion_site_symmetry_3
_geom_torsion_site_symmetry_4
_geom_torsion_publ_flag
Fe1 O1 C16 C11 1.8(10) . . . . ?
Fe1 O1 C16 C15 -178.5(5) . . . . ?
Fe1 O2 C32 C31 179.5(5) . . . . ?
Fe1 O2 C32 C27 -0.5(10) . . . . ?
Fe1 N2 C9 C5 1.2(7) . . . . ?
Fe1 N2 C9 C8 -177.9(6) . . . . ?
Fe1 N2 C10 C11 -4.8(10) . . . . ?
Fe1 N4 C26 C27 -5.1(10) . . . . ?
Fe1 N4 C25 C24 179.5(6) . . . . ?
Fe1 N4 C25 C21 1.7(7) . . . . ?
Fe1 N1 C5 C4 179.3(5) . . . . ?
Fe1 N1 C5 C9 -1.8(7) . . . . ?
Fe1 N1 C1 C2 -179.0(5) . . . . ?
Fe1 N3 C21 C25 2.2(8) . . . . ?
Fe1 N3 C21 C20 -178.7(5) . . . . ?
Fe1 N3 C17 C18 176.6(5) . . . . ?
O1 Fe1 O2 C32 85.2(5) . . . . ?
O1 C16 C15 C14 -177.9(7) . . . . ?
O2 Fe1 O1 C16 83.8(6) . . . . ?
N2 Fe1 O1 C16 -3.7(6) . . . . ?
N2 Fe1 O2 C32 179.8(6) . . . . ?
N2 C9 C8 C7 179.5(7) . . . . ?
N4 Fe1 O1 C16 178.1(6) . . . . ?
N4 Fe1 O2 C32 -2.5(6) . . . . ?
N4 C26 C27 C32 1.0(11) . . . . ?
N4 C26 C27 C28 -176.8(7) . . . . ?
N1 Fe1 O2 C32 -97.4(5) . . . . ?
N1 C5 C4 C6 -179.9(6) . . . . ?
N1 C5 C4 C3 -0.8(10) . . . . ?
N1 C5 C9 N2 0.4(9) . . . . ?
N1 C5 C9 C8 179.6(6) . . . . ?
N1 C1 C2 C3 0.6(12) . . . . ?
N3 Fe1 O1 C16 -99.3(6) . . . . ?
N3 C21 C25 N4 -2.6(9) . . . . ?
N3 C21 C25 C24 179.5(6) . . . . ?
N3 C21 C20 C19 1.8(10) . . . . ?
N3 C21 C20 C22 -179.8(7) . . . . ?
N3 C17 C18 C19 2.4(12) . . . . ?
C5 N1 C1 C2 0.1(11) . . . . ?
C5 C4 C6 C7 0.1(11) . . . . ?
C5 C4 C3 C2 1.4(11) . . . . ?
C5 C9 C8 C7 0.5(11) . . . . ?
C4 C5 C9 N2 179.4(6) . . . . ?
C4 C5 C9 C8 -1.5(10) . . . . ?
C4 C6 C7 C8 -1.0(12) . . . . ?
C26 N4 C25 C24 -1.4(11) . . . . ?
C26 N4 C25 C21 -179.2(6) . . . . ?
C26 C27 C32 O2 2.1(11) . . . . ?
C26 C27 C32 C31 -177.9(6) . . . . ?
C26 C27 C28 C29 177.5(7) . . . . ?
C11 C16 C15 C14 1.8(11) . . . . ?
C9 N2 C10 C11 178.8(6) . . . . ?
C9 C5 C4 C6 1.2(10) . . . . ?
C9 C5 C4 C3 -179.8(6) . . . . ?
C9 C8 C7 C6 0.7(12) . . . . ?
C24 C23 C22 C20 -1.8(13) . . . . ?
C21 N3 C17 C18 -3.2(10) . . . . ?
C21 C20 C19 C18 -2.5(11) . . . . ?
C21 C20 C22 C23 1.4(11) . . . . ?
C25 N4 C26 C27 175.9(6) . . . . ?
C25 C24 C23 C22 1.4(12) . . . . ?
C25 C21 C20 C19 -179.1(7) . . . . ?
C25 C21 C20 C22 -0.7(11) . . . . ?
C16 C11 C12 C13 -1.7(11) . . . . ?
C16 C11 C10 N2 1.5(11) . . . . ?
C16 C15 C14 C13 -1.1(12) . . . . ?
C32 C31 C30 C29 -1.2(12) . . . . ?
C32 C27 C28 C29 -0.4(11) . . . . ?
C12 C11 C16 O1 179.1(6) . . . . ?
C12 C11 C16 C15 -0.5(10) . . . . ?
C12 C11 C10 N2 -177.5(6) . . . . ?
C12 C13 C14 C15 -1.0(12) . . . . ?
C6 C4 C3 C2 -179.6(7) . . . . ?
C10 N2 C9 C5 177.9(6) . . . . ?
C10 N2 C9 C8 -1.1(11) . . . . ?
C10 C11 C16 O1 0.2(11) . . . . ?
C10 C11 C16 C15 -179.5(6) . . . . ?
C10 C11 C12 C13 177.4(6) . . . . ?
C17 N3 C21 C25 -178.0(6) . . . . ?
C17 N3 C21 C20 1.1(10) . . . . ?
C17 C18 C19 C20 0.6(12) . . . . ?
C20 C21 C25 N4 178.3(6) . . . . ?
C20 C21 C25 C24 0.4(11) . . . . ?
C1 N1 C5 C4 0.1(10) . . . . ?
C1 N1 C5 C9 179.1(6) . . . . ?
C1 C2 C3 C4 -1.4(12) . . . . ?
C14 C13 C12 C11 2.4(11) . . . . ?
C30 C31 C32 O2 -179.1(6) . . . . ?
C30 C31 C32 C27 1.0(11) . . . . ?
C30 C29 C28 C27 0.2(11) . . . . ?
C3 C4 C6 C7 -178.9(8) . . . . ?
C28 C27 C32 O2 179.9(6) . . . . ?
C28 C27 C32 C31 -0.2(10) . . . . ?
C28 C29 C30 C31 0.6(12) . . . . ?
C19 C20 C22 C23 179.8(7) . . . . ?
C23 C24 C25 N4 -178.4(7) . . . . ?
C23 C24 C25 C21 -0.7(10) . . . . ?
C22 C20 C19 C18 179.1(7) . . . . ?

loop_
_twin_individual_id
_twin_individual_mass_fraction_refined
1 0.919(5)
2 0.081(5)
